data_7230355
loop_
_publ_author_name
'Alapour, S.'
'Zamisa, S. J.'
'Silva, J. R. A.'
'Alves, C. N.'
'Omondi, B.'
'Ramjugernath, D.'
'Koorbanally, N. A.'

_publ_section_title
;
 Investigations into the flexibility of the 3D structure and rigid
 backbone of quinoline by fluorine addition to enhance its blue emission
;
_journal_issue 16
_journal_name_full CrystEngComm
_journal_page_first 2316
_journal_paper_doi 10.1039/C8CE00094H
_journal_volume 20
_journal_year 2018
_chemical_formula_moiety 'C16 H12 F3 N'
_chemical_formula_sum 'C16 H12 F3 N'
_chemical_formula_weight 275.27
_space_group_crystal_system triclinic
_space_group_IT_number 2
_space_group_name_Hall '-P 1'
_space_group_name_H-M_alt 'P -1'
_symmetry_space_group_name_Hall '-P 1'
_symmetry_space_group_name_H-M 'P -1'
_atom_sites_solution_hydrogens geom
_audit_creation_method SHELXL-2014
_audit_update_record
;
2017-11-10 deposited with the CCDC.
2018-03-23 downloaded from the CCDC.
;
_cell_angle_alpha 103.657(3)
_cell_angle_beta 101.408(3)
_cell_angle_gamma 105.290(2)
_cell_formula_units_Z 4
_cell_length_a 7.5758(3)
_cell_length_b 11.2809(5)
_cell_length_c 16.6769(9)
_cell_measurement_reflns_used 9961
_cell_measurement_temperature 100(2)
_cell_measurement_theta_max 28.24
_cell_measurement_theta_min 2.60
_cell_volume 1283.47(11)
_computing_cell_refinement 'SAINT-plus (Bruker, 2008)'
_computing_data_collection 'APEX2 (Bruker, 2008)'
_computing_data_reduction 'SAINT-Plus and XPREP (Bruker, 2008)'
_computing_molecular_graphics 'ORTEP3 (Farrugia, 2012)'
_computing_publication_material 'WinGX (Farrugia, 2012)'
_computing_structure_refinement 'SHELXL-2014 (Sheldrick, 2014)'
_computing_structure_solution 'SHELXL-2014 (Sheldrick, 2014)'
_diffrn_ambient_temperature 100(2)
_diffrn_measured_fraction_theta_full 0.997
_diffrn_measured_fraction_theta_max 0.948
_diffrn_measurement_device_type 'Bruker APEX-II CCD'
_diffrn_measurement_method '\f and \w scans'
_diffrn_radiation_monochromator graphite
_diffrn_radiation_source 'sealed tube'
_diffrn_radiation_type MoK\a
_diffrn_radiation_wavelength 0.71073
_diffrn_reflns_av_R_equivalents 0.0219
_diffrn_reflns_av_unetI/netI 0.0274
_diffrn_reflns_Laue_measured_fraction_full 0.997
_diffrn_reflns_Laue_measured_fraction_max 0.948
_diffrn_reflns_limit_h_max 10
_diffrn_reflns_limit_h_min -10
_diffrn_reflns_limit_k_max 14
_diffrn_reflns_limit_k_min -15
_diffrn_reflns_limit_l_max 21
_diffrn_reflns_limit_l_min -22
_diffrn_reflns_number 17282
_diffrn_reflns_point_group_measured_fraction_full 0.997
_diffrn_reflns_point_group_measured_fraction_max 0.948
_diffrn_reflns_theta_full 25.242
_diffrn_reflns_theta_max 28.429
_diffrn_reflns_theta_min 1.965
_exptl_absorpt_coefficient_mu 0.114
_exptl_absorpt_correction_T_max 0.995
_exptl_absorpt_correction_T_min 0.966
_exptl_absorpt_correction_type multi-scan
_exptl_absorpt_process_details 'SADABS (Bruker, 2012)'
_exptl_crystal_colour colourless
_exptl_crystal_density_diffrn 1.425
_exptl_crystal_description block
_exptl_crystal_F_000 568
_exptl_crystal_recrystallization_method 'Re-crystallisation from solvent: Chloroform'
_exptl_crystal_size_max 0.230
_exptl_crystal_size_mid 0.150
_exptl_crystal_size_min 0.110
_refine_diff_density_max 0.355
_refine_diff_density_min -0.403
_refine_diff_density_rms 0.055
_refine_ls_extinction_method none
_refine_ls_goodness_of_fit_ref 1.024
_refine_ls_hydrogen_treatment constr
_refine_ls_matrix_type full
_refine_ls_number_parameters 363
_refine_ls_number_reflns 6132
_refine_ls_number_restraints 0
_refine_ls_restrained_S_all 1.024
_refine_ls_R_factor_all 0.0566
_refine_ls_R_factor_gt 0.0402
_refine_ls_shift/su_max 0.001
_refine_ls_shift/su_mean 0.000
_refine_ls_structure_factor_coef Fsqd
_refine_ls_weighting_details 'w=1/[\s^2^(Fo^2^)+(0.0595P)^2^+0.2560P] where P=(Fo^2^+2Fc^2^)/3'
_refine_ls_weighting_scheme calc
_refine_ls_wR_factor_gt 0.1053
_refine_ls_wR_factor_ref 0.1159
_reflns_Friedel_coverage 0.000
_reflns_number_gt 4635
_reflns_number_total 6132
_reflns_threshold_expression 'I > 2\s(I)'
_cod_data_source_file c8ce00094h2.cif
_cod_data_source_block 4N
_cod_depositor_comments 'Adding full bibliography for 7230349--7230358.cif.'
_cod_database_code 7230355
_shelx_space_group_comment
;
The symmetry employed for this shelxl refinement is uniquely defined
by the following loop, which should always be used as a source of
symmetry information in preference to the above space-group names.
They are only intended as comments.
;
_shelx_estimated_absorpt_t_min 0.974
_shelx_estimated_absorpt_t_max 0.988

loop_
_space_group_symop_operation_xyz
'x, y, z'
'-x, -y, -z'

loop_
_atom_site_label
_atom_site_type_symbol
_atom_site_fract_x
_atom_site_fract_y
_atom_site_fract_z
_atom_site_U_iso_or_equiv
_atom_site_adp_type
_atom_site_occupancy
_atom_site_site_symmetry_order
_atom_site_calc_flag
_atom_site_refinement_flags_posn
_atom_site_refinement_flags_adp
C1 C 0.61242(16) 0.18803(11) 0.86462(8) 0.0171(3) Uani 1 1 d . .
C2 C 0.63098(16) 0.31961(11) 0.88841(8) 0.0180(3) Uani 1 1 d . .
H2 H 0.617158 0.361227 0.942281 0.022 Uiso 1 1 calc R U
C3 C 0.66993(16) 0.38672(11) 0.83119(8) 0.0176(3) Uani 1 1 d . .
C4 C 0.68635(16) 0.31877(11) 0.75080(8) 0.0167(2) Uani 1 1 d . .
C5 C 0.72307(17) 0.37967(12) 0.68786(8) 0.0206(3) Uani 1 1 d . .
H5 H 0.739433 0.468996 0.698770 0.025 Uiso 1 1 calc R U
C6 C 0.73486(18) 0.30957(13) 0.61150(8) 0.0232(3) Uani 1 1 d . .
H6 H 0.758314 0.350505 0.569201 0.028 Uiso 1 1 calc R U
C7 C 0.71269(17) 0.17713(13) 0.59453(8) 0.0219(3) Uani 1 1 d . .
H7 H 0.721424 0.130561 0.540807 0.026 Uiso 1 1 calc R U
C8 C 0.67871(16) 0.11360(12) 0.65383(8) 0.0186(3) Uani 1 1 d . .
C9 C 0.66367(16) 0.18493(11) 0.73357(8) 0.0164(2) Uani 1 1 d . .
C10 C 0.57668(18) 0.11156(12) 0.92646(8) 0.0199(3) Uani 1 1 d . .
C11 C 0.66012(18) -0.02659(12) 0.63616(8) 0.0225(3) Uani 1 1 d . .
H11A H 0.646357 -0.064689 0.575094 0.034 Uiso 1 1 calc R U
H11B H 0.547712 -0.071598 0.651083 0.034 Uiso 1 1 calc R U
H11C H 0.774168 -0.034998 0.670770 0.034 Uiso 1 1 calc R U
C12 C 0.69475(17) 0.52202(12) 0.85212(8) 0.0193(3) Uani 1 1 d . .
C13 C 0.71938(17) 0.63523(12) 0.86759(8) 0.0202(3) Uani 1 1 d . .
C14 C 0.75189(18) 0.77128(12) 0.88330(8) 0.0214(3) Uani 1 1 d . .
H14 H 0.703674 0.813936 0.930001 0.026 Uiso 1 1 calc R U
C16 C 0.74794(19) 0.82453(13) 0.80783(9) 0.0252(3) Uani 1 1 d . .
H16A H 0.722145 0.763030 0.750299 0.030 Uiso 1 1 calc R U
H16B H 0.695129 0.896068 0.808226 0.030 Uiso 1 1 calc R U
C17 C 0.93390(19) 0.85273(13) 0.87155(9) 0.0266(3) Uani 1 1 d . .
H17A H 0.995779 0.941630 0.911306 0.032 Uiso 1 1 calc R U
H17B H 1.022799 0.808572 0.853370 0.032 Uiso 1 1 calc R U
C18 C 0.75421(16) 0.66127(12) 0.37548(8) 0.0178(3) Uani 1 1 d . .
C19 C 0.77786(17) 0.79357(12) 0.39981(8) 0.0188(3) Uani 1 1 d . .
H19 H 0.768228 0.836385 0.454323 0.023 Uiso 1 1 calc R U
C20 C 0.81563(16) 0.85940(11) 0.34178(8) 0.0176(3) Uani 1 1 d . .
C21 C 0.83266(16) 0.79155(11) 0.26172(8) 0.0171(3) Uani 1 1 d . .
C22 C 0.87065(17) 0.85128(12) 0.19826(8) 0.0206(3) Uani 1 1 d . .
H22 H 0.885733 0.940306 0.208222 0.025 Uiso 1 1 calc R U
C23 C 0.88547(18) 0.78035(13) 0.12280(9) 0.0234(3) Uani 1 1 d . .
H23 H 0.910376 0.820523 0.080308 0.028 Uiso 1 1 calc R U
C24 C 0.86428(17) 0.64823(13) 0.10711(8) 0.0223(3) Uani 1 1 d . .
H24 H 0.875448 0.601138 0.054098 0.027 Uiso 1 1 calc R U
C25 C 0.82789(17) 0.58585(12) 0.16651(8) 0.0192(3) Uani 1 1 d . .
C26 C 0.80979(16) 0.65776(11) 0.24533(8) 0.0169(2) Uani 1 1 d . .
C27 C 0.70551(18) 0.58314(12) 0.43513(9) 0.0221(3) Uani 1 1 d . .
C29 C 0.80799(19) 0.44558(12) 0.15032(9) 0.0231(3) Uani 1 1 d . .
H29A H 0.837238 0.413209 0.096296 0.035 Uiso 1 1 calc R U
H29B H 0.677190 0.396651 0.146475 0.035 Uiso 1 1 calc R U
H29C H 0.896569 0.435345 0.197625 0.035 Uiso 1 1 calc R U
C30 C 0.83178(17) 0.99345(12) 0.36039(8) 0.0207(3) Uani 1 1 d . .
C31 C 0.83590(17) 1.10295(12) 0.37057(8) 0.0211(3) Uani 1 1 d . .
C32 C 0.83442(18) 1.23205(12) 0.37716(9) 0.0223(3) Uani 1 1 d . .
H32 H 0.815326 1.281024 0.431320 0.027 Uiso 1 1 calc R U
C33 C 0.7500(2) 1.25848(13) 0.29557(9) 0.0311(3) Uani 1 1 d . .
H33A H 0.700267 1.185753 0.241559 0.037 Uiso 1 1 calc R U
H33B H 0.678209 1.320359 0.300011 0.037 Uiso 1 1 calc R U
C34 C 0.9585(2) 1.31022(13) 0.33466(9) 0.0269(3) Uani 1 1 d . .
H34A H 1.016459 1.404335 0.363354 0.032 Uiso 1 1 calc R U
H34B H 1.038513 1.269755 0.304913 0.032 Uiso 1 1 calc R U
N1 N 0.62780(14) 0.12110(9) 0.79195(6) 0.0168(2) Uani 1 1 d . .
N2 N 0.76922(14) 0.59370(9) 0.30288(7) 0.0177(2) Uani 1 1 d . .
F1 F 0.54261(13) 0.17836(7) 0.99555(5) 0.0337(2) Uani 1 1 d . .
F2 F 0.72666(12) 0.07606(9) 0.95472(6) 0.0359(2) Uani 1 1 d . .
F3 F 0.42853(12) 0.00332(7) 0.89089(5) 0.0338(2) Uani 1 1 d . .
F4 F 0.54606(11) 0.48181(8) 0.39746(5) 0.0322(2) Uani 1 1 d . .
F5 F 0.68158(13) 0.65294(8) 0.50622(5) 0.0331(2) Uani 1 1 d . .
F6 F 0.84356(11) 0.53447(7) 0.46038(5) 0.02687(19) Uani 1 1 d . .

loop_
_atom_site_aniso_label
_atom_site_aniso_U_11
_atom_site_aniso_U_22
_atom_site_aniso_U_33
_atom_site_aniso_U_23
_atom_site_aniso_U_13
_atom_site_aniso_U_12
C1 0.0155(5) 0.0179(6) 0.0192(6) 0.0080(5) 0.0054(5) 0.0049(4)
C2 0.0186(6) 0.0182(6) 0.0167(6) 0.0041(5) 0.0058(5) 0.0058(5)
C3 0.0133(5) 0.0170(6) 0.0217(6) 0.0064(5) 0.0036(5) 0.0040(4)
C4 0.0131(5) 0.0193(6) 0.0181(6) 0.0074(5) 0.0037(5) 0.0046(4)
C5 0.0187(6) 0.0214(6) 0.0231(7) 0.0106(5) 0.0058(5) 0.0054(5)
C6 0.0223(6) 0.0289(7) 0.0217(7) 0.0144(6) 0.0078(5) 0.0068(5)
C7 0.0200(6) 0.0299(7) 0.0163(6) 0.0065(5) 0.0064(5) 0.0085(5)
C8 0.0148(5) 0.0225(6) 0.0192(6) 0.0061(5) 0.0047(5) 0.0071(5)
C9 0.0132(5) 0.0187(6) 0.0180(6) 0.0072(5) 0.0042(5) 0.0049(4)
C10 0.0244(6) 0.0177(6) 0.0188(6) 0.0058(5) 0.0083(5) 0.0067(5)
C11 0.0249(6) 0.0233(6) 0.0203(7) 0.0044(5) 0.0089(5) 0.0096(5)
C12 0.0182(6) 0.0217(6) 0.0195(6) 0.0082(5) 0.0066(5) 0.0061(5)
C13 0.0215(6) 0.0216(6) 0.0202(7) 0.0078(5) 0.0087(5) 0.0078(5)
C14 0.0280(7) 0.0167(6) 0.0230(7) 0.0071(5) 0.0120(5) 0.0085(5)
C16 0.0338(7) 0.0232(7) 0.0249(7) 0.0111(5) 0.0112(6) 0.0136(6)
C17 0.0295(7) 0.0197(6) 0.0319(8) 0.0106(6) 0.0105(6) 0.0060(5)
C18 0.0154(5) 0.0200(6) 0.0210(6) 0.0094(5) 0.0059(5) 0.0070(5)
C19 0.0192(6) 0.0190(6) 0.0197(6) 0.0059(5) 0.0070(5) 0.0074(5)
C20 0.0134(5) 0.0163(6) 0.0224(6) 0.0058(5) 0.0037(5) 0.0049(4)
C21 0.0127(5) 0.0173(6) 0.0214(6) 0.0076(5) 0.0035(5) 0.0044(4)
C22 0.0179(6) 0.0196(6) 0.0245(7) 0.0104(5) 0.0045(5) 0.0042(5)
C23 0.0208(6) 0.0285(7) 0.0228(7) 0.0143(6) 0.0054(5) 0.0060(5)
C24 0.0200(6) 0.0281(7) 0.0170(6) 0.0046(5) 0.0046(5) 0.0075(5)
C25 0.0150(5) 0.0207(6) 0.0200(6) 0.0051(5) 0.0026(5) 0.0055(5)
C26 0.0136(5) 0.0180(6) 0.0193(6) 0.0073(5) 0.0035(5) 0.0048(4)
C27 0.0242(6) 0.0231(6) 0.0245(7) 0.0106(5) 0.0102(5) 0.0114(5)
C29 0.0260(6) 0.0208(6) 0.0215(7) 0.0034(5) 0.0065(5) 0.0087(5)
C30 0.0193(6) 0.0195(6) 0.0230(7) 0.0068(5) 0.0068(5) 0.0047(5)
C31 0.0208(6) 0.0194(6) 0.0225(7) 0.0055(5) 0.0089(5) 0.0042(5)
C32 0.0284(7) 0.0153(6) 0.0252(7) 0.0058(5) 0.0133(6) 0.0062(5)
C33 0.0395(8) 0.0195(7) 0.0320(8) 0.0064(6) 0.0037(6) 0.0117(6)
C34 0.0358(7) 0.0204(6) 0.0273(7) 0.0082(5) 0.0165(6) 0.0071(6)
N1 0.0167(5) 0.0176(5) 0.0174(5) 0.0065(4) 0.0061(4) 0.0058(4)
N2 0.0168(5) 0.0175(5) 0.0202(5) 0.0077(4) 0.0053(4) 0.0062(4)
F1 0.0608(6) 0.0239(4) 0.0267(4) 0.0114(3) 0.0279(4) 0.0158(4)
F2 0.0374(5) 0.0520(6) 0.0373(5) 0.0320(4) 0.0155(4) 0.0253(4)
F3 0.0422(5) 0.0230(4) 0.0289(5) 0.0123(3) 0.0085(4) -0.0039(4)
F4 0.0277(4) 0.0311(4) 0.0407(5) 0.0229(4) 0.0099(4) 0.0035(3)
F5 0.0518(5) 0.0346(5) 0.0315(5) 0.0195(4) 0.0267(4) 0.0248(4)
F6 0.0335(4) 0.0291(4) 0.0259(4) 0.0141(3) 0.0081(3) 0.0179(3)

loop_
_atom_type_symbol
_atom_type_description
_atom_type_scat_dispersion_real
_atom_type_scat_dispersion_imag
_atom_type_scat_source
C C 0.0033 0.0016 'International Tables Vol C Tables 4.2.6.8 and 6.1.1.4'
H H 0.0000 0.0000 'International Tables Vol C Tables 4.2.6.8 and 6.1.1.4'
N N 0.0061 0.0033 'International Tables Vol C Tables 4.2.6.8 and 6.1.1.4'
F F 0.0171 0.0103 'International Tables Vol C Tables 4.2.6.8 and 6.1.1.4'

loop_
_geom_angle_atom_site_label_1
_geom_angle_atom_site_label_2
_geom_angle_atom_site_label_3
_geom_angle
N1 C1 C2 126.01(11)
N1 C1 C10 114.05(10)
C2 C1 C10 119.93(11)
C3 C2 C1 118.01(11)
C2 C3 C4 118.51(11)
C2 C3 C12 120.94(11)
C4 C3 C12 120.54(11)
C5 C4 C9 119.34(11)
C5 C4 C3 122.21(11)
C9 C4 C3 118.45(11)
C6 C5 C4 119.76(12)
C5 C6 C7 120.87(11)
C8 C7 C6 121.69(12)
C7 C8 C9 118.22(11)
C7 C8 C11 121.37(12)
C9 C8 C11 120.41(11)
N1 C9 C4 121.85(11)
N1 C9 C8 118.03(11)
C4 C9 C8 120.11(11)
F1 C10 F3 106.74(10)
F1 C10 F2 106.80(10)
F3 C10 F2 106.32(10)
F1 C10 C1 112.44(10)
F3 C10 C1 112.67(10)
F2 C10 C1 111.46(10)
C13 C12 C3 177.66(13)
C12 C13 C14 177.73(13)
C13 C14 C16 118.48(11)
C13 C14 C17 118.21(11)
C16 C14 C17 58.91(9)
C17 C16 C14 60.66(8)
C16 C17 C14 60.43(9)
N2 C18 C19 126.03(11)
N2 C18 C27 113.93(11)
C19 C18 C27 120.04(11)
C20 C19 C18 117.70(12)
C19 C20 C21 119.01(11)
C19 C20 C30 120.83(12)
C21 C20 C30 120.13(11)
C22 C21 C20 122.83(11)
C22 C21 C26 119.21(11)
C20 C21 C26 117.96(11)
C23 C22 C21 119.76(12)
C22 C23 C24 120.85(12)
C25 C24 C23 121.70(12)
C24 C25 C26 118.35(11)
C24 C25 C29 121.71(12)
C26 C25 C29 119.93(11)
N2 C26 C25 117.66(11)
N2 C26 C21 122.23(11)
C25 C26 C21 120.11(11)
F5 C27 F4 107.35(10)
F5 C27 F6 106.87(10)
F4 C27 F6 106.02(10)
F5 C27 C18 112.45(10)
F4 C27 C18 112.21(11)
F6 C27 C18 111.56(10)
C31 C30 C20 175.45(14)
C30 C31 C32 176.38(14)
C31 C32 C34 118.48(11)
C31 C32 C33 117.59(11)
C34 C32 C33 58.49(9)
C34 C33 C32 60.62(9)
C33 C34 C32 60.89(9)
C1 N1 C9 117.16(10)
C18 N2 C26 117.05(10)

loop_
_geom_bond_atom_site_label_1
_geom_bond_atom_site_label_2
_geom_bond_distance
C1 N1 1.3124(16)
C1 C2 1.4036(17)
C1 C10 1.5128(17)
C2 C3 1.3805(17)
C3 C4 1.4253(17)
C3 C12 1.4345(17)
C4 C5 1.4165(17)
C4 C9 1.4249(16)
C5 C6 1.3644(19)
C6 C7 1.4106(18)
C7 C8 1.3770(17)
C8 C9 1.4255(17)
C8 C11 1.5012(17)
C9 N1 1.3685(15)
C10 F1 1.3313(15)
C10 F3 1.3320(14)
C10 F2 1.3382(15)
C12 C13 1.1967(18)
C13 C14 1.4387(17)
C14 C16 1.5157(17)
C14 C17 1.5191(18)
C16 C17 1.4923(19)
C18 N2 1.3132(16)
C18 C19 1.4030(17)
C18 C27 1.5133(17)
C19 C20 1.3810(17)
C20 C21 1.4223(17)
C20 C30 1.4366(17)
C21 C22 1.4184(17)
C21 C26 1.4252(16)
C22 C23 1.3654(19)
C23 C24 1.4102(18)
C24 C25 1.3738(18)
C25 C26 1.4252(17)
C25 C29 1.5020(17)
C26 N2 1.3656(15)
C27 F5 1.3334(15)
C27 F4 1.3390(15)
C27 F6 1.3455(14)
C30 C31 1.1976(18)
C31 C32 1.4377(17)
C32 C34 1.5117(17)
C32 C33 1.5158(19)
C33 C34 1.479(2)

loop_
_geom_torsion_atom_site_label_1
_geom_torsion_atom_site_label_2
_geom_torsion_atom_site_label_3
_geom_torsion_atom_site_label_4
_geom_torsion
N1 C1 C2 C3 -0.34(18)
C10 C1 C2 C3 177.84(10)
C1 C2 C3 C4 0.92(17)
C1 C2 C3 C12 -178.65(11)
C2 C3 C4 C5 178.99(11)
C12 C3 C4 C5 -1.44(17)
C2 C3 C4 C9 -0.62(16)
C12 C3 C4 C9 178.95(10)
C9 C4 C5 C6 0.49(18)
C3 C4 C5 C6 -179.12(11)
C4 C5 C6 C7 -0.59(19)
C5 C6 C7 C8 -0.07(19)
C6 C7 C8 C9 0.80(18)
C6 C7 C8 C11 -178.45(11)
C5 C4 C9 N1 -179.93(10)
C3 C4 C9 N1 -0.31(17)
C5 C4 C9 C8 0.26(17)
C3 C4 C9 C8 179.88(10)
C7 C8 C9 N1 179.29(10)
C11 C8 C9 N1 -1.44(16)
C7 C8 C9 C4 -0.89(17)
C11 C8 C9 C4 178.38(10)
N1 C1 C10 F1 -173.60(10)
C2 C1 C10 F1 8.01(16)
N1 C1 C10 F3 -52.92(14)
C2 C1 C10 F3 128.69(12)
N1 C1 C10 F2 66.51(14)
C2 C1 C10 F2 -111.88(12)
C13 C14 C16 C17 -107.51(13)
C13 C14 C17 C16 107.97(13)
N2 C18 C19 C20 1.79(18)
C27 C18 C19 C20 -177.78(11)
C18 C19 C20 C21 -1.31(17)
C18 C19 C20 C30 176.76(11)
C19 C20 C21 C22 179.80(11)
C30 C20 C21 C22 1.72(17)
C19 C20 C21 C26 -0.05(16)
C30 C20 C21 C26 -178.13(10)
C20 C21 C22 C23 179.91(11)
C26 C21 C22 C23 -0.24(17)
C21 C22 C23 C24 -0.27(18)
C22 C23 C24 C25 0.09(19)
C23 C24 C25 C26 0.59(18)
C23 C24 C25 C29 -179.14(11)
C24 C25 C26 N2 178.50(10)
C29 C25 C26 N2 -1.76(17)
C24 C25 C26 C21 -1.10(17)
C29 C25 C26 C21 178.64(10)
C22 C21 C26 N2 -178.65(10)
C20 C21 C26 N2 1.21(17)
C22 C21 C26 C25 0.93(17)
C20 C21 C26 C25 -179.21(10)
N2 C18 C27 F5 -176.74(10)
C19 C18 C27 F5 2.88(17)
N2 C18 C27 F4 -55.60(14)
C19 C18 C27 F4 124.02(12)
N2 C18 C27 F6 63.20(14)
C19 C18 C27 F6 -117.18(12)
C31 C32 C33 C34 -108.10(13)
C31 C32 C34 C33 106.59(14)
C2 C1 N1 C9 -0.58(18)
C10 C1 N1 C9 -178.85(10)
C4 C9 N1 C1 0.89(16)
C8 C9 N1 C1 -179.29(10)
C19 C18 N2 C26 -0.67(18)
C27 C18 N2 C26 178.92(10)
C25 C26 N2 C18 179.55(10)
C21 C26 N2 C18 -0.87(17)
